data_2310348
loop_
_publ_author_name
'Bowman, A.L.'
'Arnold, G.P.'
'Witteman, W.G.'
'Nereson, N.G.'
'Wallace, T.C.'

_publ_section_title
;
 The crystal structures of U C2
;
_journal_name_full 'Acta Crystallographica (1,1948-23,1967)'
_journal_page_first 670
_journal_page_last 671
_journal_volume 21
_journal_year 1966
_chemical_formula_sum 'C2 U'
_chemical_name_systematic 'U C2'
_space_group_IT_number 139
_symmetry_space_group_name_Hall '-I 4 2'
_symmetry_space_group_name_H-M 'I 4/m m m'
_cell_angle_alpha 90
_cell_angle_beta 90
_cell_angle_gamma 90
_cell_formula_units_Z 2
_cell_length_a 3.633
_cell_length_b 3.633
_cell_length_c 6.036
_cell_volume 79.667
_citation_journal_id_ASTM ACCRA9
_cod_data_source_file Bowman_ACCRA9_1966_1075.cif
_cod_data_source_block C2U1
_cod_original_cell_volume 79.66728
_cod_original_formula_sum 'C2 U1'
_cod_database_code 2310348

loop_
_symmetry_equiv_pos_as_xyz
x,y,z
-y,x,z
-x,-y,z
y,-x,z
x,-y,-z
y,x,-z
-x,y,-z
-y,-x,-z
-x,-y,-z
y,-x,-z
x,y,-z
-y,x,-z
-x,y,z
-y,-x,z
x,-y,z
y,x,z
x+1/2,y+1/2,z+1/2
-y+1/2,x+1/2,z+1/2
-x+1/2,-y+1/2,z+1/2
y+1/2,-x+1/2,z+1/2
x+1/2,-y+1/2,-z+1/2
y+1/2,x+1/2,-z+1/2
-x+1/2,y+1/2,-z+1/2
-y+1/2,-x+1/2,-z+1/2
-x+1/2,-y+1/2,-z+1/2
y+1/2,-x+1/2,-z+1/2
x+1/2,y+1/2,-z+1/2
-y+1/2,x+1/2,-z+1/2
-x+1/2,y+1/2,z+1/2
-y+1/2,-x+1/2,z+1/2
x+1/2,-y+1/2,z+1/2
y+1/2,x+1/2,z+1/2

loop_
_atom_site_label
_atom_site_type_symbol
_atom_site_fract_x
_atom_site_fract_y
_atom_site_fract_z
_atom_site_occupancy
_atom_site_U_iso_or_equiv
U1 U 0 0 0 1 0.0
C1 C 0 0 0.395 1 0.0
